data_7017683
loop_
_publ_author_name
'Dime, Abdou K. D.'
'Devillers, Charles H.'
'Cattey, H\'el\`ene'
'Habermeyer, Beno\^it'
'Lucas, Dominique'

_publ_section_title
;
 Control over the oxidative reactivity of metalloporphyrins. Efficient
 electrosynthesis of meso,meso-linked zinc porphyrin dimer.
;
_journal_issue 3
_journal_name_full 'Dalton transactions (Cambridge, England : 2003)'
_journal_page_first 929
_journal_page_last 936
_journal_paper_doi 10.1039/c1dt11330e
_journal_volume 41
_journal_year 2012
_chemical_formula_moiety 'C40 H28 N4 Zn'
_chemical_formula_sum 'C40 H28 N4 Zn'
_chemical_formula_weight 630.03
_space_group_IT_number 14
_symmetry_cell_setting monoclinic
_symmetry_space_group_name_Hall '-P 2ybc'
_symmetry_space_group_name_H-M 'P 1 21/c 1'
_atom_sites_solution_hydrogens geom
_atom_sites_solution_primary direct
_atom_sites_solution_secondary difmap
_audit_creation_method SHELXL-97
_cell_angle_alpha 90.000
_cell_angle_beta 107.2963(14)
_cell_angle_gamma 90.000
_cell_formula_units_Z 4
_cell_length_a 22.8237(7)
_cell_length_b 9.3135(3)
_cell_length_c 15.0499(5)
_cell_measurement_reflns_used 59633
_cell_measurement_temperature 115(2)
_cell_measurement_theta_max 27.485
_cell_measurement_theta_min 0.998
_cell_volume 3054.47(17)
_computing_cell_refinement 'DENZO-SMN (Otwinowski & Minor, 1997)'
_computing_data_collection 'KappaCCD Server Software (Nonius,1997)'
_computing_data_reduction 'DENZO-SMN (Otwinowski & Minor, 1997)'
_computing_molecular_graphics 'ORTEPIII (Burnett, 1996)'
_computing_publication_material 'SHELXL97 and WinGX (Farrugia, 1999)'
_computing_structure_refinement 'SHELXL-97 (Sheldrick, 1997)'
_computing_structure_solution 'SIR92 (Altomare, 1993)'
_diffrn_ambient_temperature 115(2)
_diffrn_measured_fraction_theta_full 0.989
_diffrn_measured_fraction_theta_max 0.989
_diffrn_measurement_device_type KappaCCD
_diffrn_measurement_method '\f scans (\k = 0) + additional \w scans'
_diffrn_radiation_monochromator graphite
_diffrn_radiation_source 'fine-focus sealed tube'
_diffrn_radiation_type MoK\a
_diffrn_radiation_wavelength 0.71073
_diffrn_reflns_av_R_equivalents 0.0354
_diffrn_reflns_av_sigmaI/netI 0.0414
_diffrn_reflns_limit_h_max 29
_diffrn_reflns_limit_h_min -29
_diffrn_reflns_limit_k_max 12
_diffrn_reflns_limit_k_min -11
_diffrn_reflns_limit_l_max 19
_diffrn_reflns_limit_l_min -19
_diffrn_reflns_number 12577
_diffrn_reflns_theta_full 27.51
_diffrn_reflns_theta_max 27.51
_diffrn_reflns_theta_min 2.38
_diffrn_standards_number 0
_exptl_absorpt_coefficient_mu 0.840
_exptl_absorpt_correction_type none
_exptl_crystal_colour red
_exptl_crystal_density_diffrn 1.370
_exptl_crystal_density_method 'not measured'
_exptl_crystal_description prism
_exptl_crystal_F_000 1304
_exptl_crystal_size_max 0.18
_exptl_crystal_size_mid 0.15
_exptl_crystal_size_min 0.15
_refine_diff_density_max 0.355
_refine_diff_density_min -0.476
_refine_diff_density_rms 0.070
_refine_ls_extinction_method none
_refine_ls_goodness_of_fit_ref 1.155
_refine_ls_hydrogen_treatment noref
_refine_ls_matrix_type full
_refine_ls_number_parameters 408
_refine_ls_number_reflns 6935
_refine_ls_number_restraints 0
_refine_ls_restrained_S_all 1.155
_refine_ls_R_factor_all 0.0866
_refine_ls_R_factor_gt 0.0612
_refine_ls_shift/su_max 0.006
_refine_ls_shift/su_mean 0.000
_refine_ls_structure_factor_coef Fsqd
_refine_ls_weighting_details 'calc w=1/[\s^2^(Fo^2^)+(0.0000P)^2^+7.6974P] where P=(Fo^2^+2Fc^2^)/3'
_refine_ls_weighting_scheme calc
_refine_ls_wR_factor_gt 0.1067
_refine_ls_wR_factor_ref 0.1169
_reflns_number_gt 5272
_reflns_number_total 6935
_reflns_threshold_expression >2sigma(I)
_cod_data_source_file c1dt11330e.txt
_cod_data_source_block 1-Zn_1005cd8bpc
_cod_original_sg_symbol_H-M 'P 21/c'
_cod_database_code 7017683

loop_
_symmetry_equiv_pos_as_xyz
'x, y, z'
'-x, y+1/2, -z+1/2'
'-x, -y, -z'
'x, -y-1/2, z-1/2'

loop_
_atom_site_label
_atom_site_type_symbol
_atom_site_fract_x
_atom_site_fract_y
_atom_site_fract_z
_atom_site_U_iso_or_equiv
_atom_site_adp_type
_atom_site_occupancy
_atom_site_symmetry_multiplicity
_atom_site_calc_flag
_atom_site_refinement_flags
C1 C 0.89528(16) -0.1186(4) 0.3802(2) 0.0288(7) Uani 1 1 d .
C2 C 0.91124(17) -0.1543(4) 0.2970(2) 0.0308(8) Uani 1 1 d .
H2 H 0.9495 -0.1841 0.2939 0.037 Uiso 1 1 calc R
C3 C 0.85999(16) -0.1362(4) 0.2242(2) 0.0295(8) Uani 1 1 d .
H3 H 0.8563 -0.1526 0.1618 0.035 Uiso 1 1 calc R
C4 C 0.81207(15) -0.0864(4) 0.2616(2) 0.0259(7) Uani 1 1 d .
C5 C 0.75259(16) -0.0523(4) 0.2094(2) 0.0262(7) Uani 1 1 d .
C6 C 0.70732(14) 0.0028(4) 0.2460(2) 0.0249(6) Uani 1 1 d .
C7 C 0.64567(16) 0.0382(4) 0.1916(2) 0.0285(8) Uani 1 1 d .
H7 H 0.6294 0.0296 0.1273 0.034 Uiso 1 1 calc R
C8 C 0.61572(16) 0.0861(4) 0.2508(2) 0.0295(8) Uani 1 1 d .
H8 H 0.5752 0.1169 0.2350 0.035 Uiso 1 1 calc R
C9 C 0.65851(15) 0.0806(4) 0.3432(2) 0.0261(7) Uani 1 1 d .
C10 C 0.64489(15) 0.1189(4) 0.4245(2) 0.0271(7) Uani 1 1 d .
C11 C 0.68625(15) 0.1139(4) 0.5147(2) 0.0252(7) Uani 1 1 d .
C12 C 0.67085(16) 0.1509(4) 0.5985(2) 0.0294(8) Uani 1 1 d .
H12 H 0.6326 0.1794 0.6023 0.035 Uiso 1 1 calc R
C13 C 0.72258(16) 0.1362(4) 0.6698(2) 0.0288(7) Uani 1 1 d .
H13 H 0.7268 0.1545 0.7322 0.035 Uiso 1 1 calc R
C14 C 0.77019(16) 0.0870(4) 0.6325(2) 0.0251(7) Uani 1 1 d .
C15 C 0.83002(15) 0.0547(3) 0.6846(2) 0.0235(7) Uani 1 1 d .
C16 C 0.87504(14) -0.0028(4) 0.6486(2) 0.0256(6) Uani 1 1 d .
C17 C 0.93749(15) -0.0335(4) 0.7022(2) 0.0294(8) Uani 1 1 d .
H17 H 0.9546 -0.0193 0.7659 0.035 Uiso 1 1 calc R
C18 C 0.96643(16) -0.0865(4) 0.6433(2) 0.0320(8) Uani 1 1 d .
H18 H 1.0070 -0.1172 0.6586 0.038 Uiso 1 1 calc R
C19 C 0.92234(16) -0.0865(4) 0.5516(2) 0.0273(7) Uani 1 1 d .
C20 C 0.93514(15) -0.1251(4) 0.4697(2) 0.0290(7) Uani 1 1 d .
H20 H 0.9745 -0.1588 0.4759 0.035 Uiso 1 1 calc R
C21 C 0.73415(16) -0.0763(4) 0.1061(2) 0.0260(7) Uani 1 1 d .
C22 C 0.74166(17) 0.0306(4) 0.0463(2) 0.0312(8) Uani 1 1 d .
H22 H 0.7600 0.1170 0.0706 0.037 Uiso 1 1 calc R
C23 C 0.72199(18) 0.0099(4) -0.0495(2) 0.0375(9) Uani 1 1 d .
H23 H 0.7268 0.0832 -0.0886 0.045 Uiso 1 1 calc R
C24 C 0.69507(17) -0.1194(4) -0.0877(2) 0.0331(8) Uani 1 1 d .
C25 C 0.68899(18) -0.2255(4) -0.0271(2) 0.0360(9) Uani 1 1 d .
H25 H 0.6711 -0.3126 -0.0510 0.043 Uiso 1 1 calc R
C26 C 0.70879(18) -0.2057(4) 0.0683(2) 0.0351(9) Uani 1 1 d .
H26 H 0.7050 -0.2801 0.1075 0.042 Uiso 1 1 calc R
C27 C 0.6733(2) -0.1422(5) -0.1918(2) 0.0501(11) Uani 1 1 d .
H27A H 0.7078 -0.1625 -0.2137 0.075 Uiso 1 1 calc R
H27B H 0.6530 -0.0571 -0.2216 0.075 Uiso 1 1 calc R
H27C H 0.6452 -0.2216 -0.2061 0.075 Uiso 1 1 calc R
C28 C 0.58011(16) 0.1644(4) 0.4153(2) 0.0322(8) Uani 1 1 d .
C29 C 0.53355(18) 0.0643(5) 0.3996(3) 0.0489(11) Uani 1 1 d .
H29 H 0.5419 -0.0323 0.3936 0.059 Uiso 1 1 calc R
C30 C 0.4741(2) 0.1079(6) 0.3928(3) 0.0617(14) Uani 1 1 d .
H30 H 0.4431 0.0398 0.3839 0.074 Uiso 1 1 calc R
C31 C 0.4608(2) 0.2507(6) 0.3990(3) 0.0572(13) Uani 1 1 d .
H31 H 0.4209 0.2794 0.3937 0.069 Uiso 1 1 calc R
C32 C 0.5064(2) 0.3500(6) 0.4130(3) 0.0585(13) Uani 1 1 d .
H32 H 0.4973 0.4467 0.4173 0.070 Uiso 1 1 calc R
C33 C 0.5660(2) 0.3090(5) 0.4211(3) 0.0471(11) Uani 1 1 d .
H33 H 0.5967 0.3780 0.4303 0.057 Uiso 1 1 calc R
C34 C 0.84857(15) 0.0801(4) 0.7877(2) 0.0242(7) Uani 1 1 d .
C35 C 0.84815(18) -0.0308(4) 0.8493(2) 0.0333(8) Uani 1 1 d .
H35 H 0.8337 -0.1209 0.8263 0.040 Uiso 1 1 calc R
C36 C 0.86916(18) -0.0087(4) 0.9451(2) 0.0363(8) Uani 1 1 d .
H36 H 0.8681 -0.0843 0.9850 0.044 Uiso 1 1 calc R
C37 C 0.89139(16) 0.1226(4) 0.9820(2) 0.0306(8) Uani 1 1 d .
C38 C 0.88992(16) 0.2343(4) 0.9208(2) 0.0313(8) Uani 1 1 d .
H38 H 0.9034 0.3248 0.9442 0.038 Uiso 1 1 calc R
C39 C 0.86867(17) 0.2141(4) 0.8246(2) 0.0315(8) Uani 1 1 d .
H39 H 0.8680 0.2911 0.7850 0.038 Uiso 1 1 calc R
C40 C 0.9152(2) 0.1453(5) 1.0857(2) 0.0434(10) Uani 1 1 d .
H40A H 0.9303 0.2417 1.0983 0.065 Uiso 1 1 calc R
H40B H 0.9479 0.0788 1.1120 0.065 Uiso 1 1 calc R
H40C H 0.8826 0.1299 1.1128 0.065 Uiso 1 1 calc R
N1 N 0.83487(13) -0.0769(3) 0.35709(18) 0.0259(6) Uani 1 1 d .
N2 N 0.71424(12) 0.0301(3) 0.33799(17) 0.0246(6) Uani 1 1 d .
N3 N 0.74654(12) 0.0748(3) 0.53685(17) 0.0237(6) Uani 1 1 d .
N4 N 0.86723(12) -0.0355(3) 0.55654(18) 0.0259(6) Uani 1 1 d .
Zn Zn 0.790620(17) -0.00286(5) 0.44736(2) 0.02357(10) Uani 1 1 d .

loop_
_atom_site_aniso_label
_atom_site_aniso_U_11
_atom_site_aniso_U_22
_atom_site_aniso_U_33
_atom_site_aniso_U_23
_atom_site_aniso_U_13
_atom_site_aniso_U_12
C1 0.0311(19) 0.0282(18) 0.0284(17) -0.0014(15) 0.0108(15) 0.0010(15)
C2 0.0331(19) 0.0323(19) 0.0288(18) -0.0049(15) 0.0117(15) 0.0024(16)
C3 0.038(2) 0.0308(18) 0.0225(16) -0.0016(14) 0.0132(14) 0.0001(16)
C4 0.0311(18) 0.0253(17) 0.0210(16) -0.0013(13) 0.0075(14) -0.0006(14)
C5 0.0361(19) 0.0252(16) 0.0166(15) -0.0001(13) 0.0067(13) -0.0015(15)
C6 0.0271(16) 0.0262(16) 0.0199(14) -0.0026(14) 0.0048(12) -0.0032(16)
C7 0.0316(18) 0.035(2) 0.0163(14) 0.0000(13) 0.0038(13) -0.0034(15)
C8 0.0253(17) 0.038(2) 0.0226(16) 0.0015(15) 0.0027(13) 0.0011(15)
C9 0.0285(18) 0.0286(18) 0.0190(15) 0.0016(13) 0.0037(13) -0.0004(15)
C10 0.0287(18) 0.0297(18) 0.0223(16) 0.0009(14) 0.0067(13) 0.0043(15)
C11 0.0295(18) 0.0257(17) 0.0207(16) -0.0013(13) 0.0077(14) 0.0013(14)
C12 0.0315(19) 0.0356(19) 0.0213(16) -0.0003(14) 0.0081(14) 0.0047(16)
C13 0.0341(19) 0.0329(19) 0.0198(16) -0.0024(14) 0.0084(14) 0.0018(16)
C14 0.0329(18) 0.0248(17) 0.0177(15) 0.0000(13) 0.0078(13) -0.0012(15)
C15 0.0288(17) 0.0234(16) 0.0176(15) -0.0004(12) 0.0060(13) -0.0024(14)
C16 0.0289(16) 0.0269(16) 0.0192(14) 0.0028(15) 0.0046(12) -0.0023(16)
C17 0.0263(17) 0.036(2) 0.0222(15) 0.0033(14) 0.0021(13) 0.0000(15)
C18 0.0278(18) 0.040(2) 0.0246(17) 0.0034(15) 0.0015(14) 0.0015(16)
C19 0.0283(18) 0.0297(18) 0.0230(16) 0.0033(14) 0.0062(14) -0.0010(15)
C20 0.0231(17) 0.037(2) 0.0270(17) 0.0000(15) 0.0078(14) 0.0004(15)
C21 0.0333(19) 0.0277(17) 0.0177(15) -0.0013(13) 0.0089(13) -0.0006(15)
C22 0.041(2) 0.0300(19) 0.0234(16) -0.0015(14) 0.0101(15) -0.0035(16)
C23 0.058(2) 0.0334(19) 0.0215(16) 0.0027(16) 0.0122(16) -0.001(2)
C24 0.042(2) 0.035(2) 0.0200(16) -0.0006(15) 0.0064(15) 0.0070(17)
C25 0.047(2) 0.034(2) 0.0246(18) -0.0100(15) 0.0068(16) -0.0044(18)
C26 0.051(2) 0.0293(19) 0.0244(18) 0.0014(15) 0.0105(16) -0.0051(17)
C27 0.076(3) 0.044(2) 0.0225(19) -0.0035(18) 0.0041(19) 0.002(2)
C28 0.0296(19) 0.045(2) 0.0213(16) -0.0014(15) 0.0062(14) 0.0066(17)
C29 0.033(2) 0.051(3) 0.061(3) 0.008(2) 0.011(2) 0.003(2)
C30 0.032(2) 0.081(4) 0.071(3) 0.019(3) 0.013(2) -0.003(2)
C31 0.037(2) 0.083(4) 0.052(3) 0.008(3) 0.013(2) 0.024(3)
C32 0.045(3) 0.065(3) 0.059(3) -0.012(2) 0.004(2) 0.022(2)
C33 0.039(2) 0.047(2) 0.049(2) -0.006(2) 0.0037(19) 0.008(2)
C34 0.0242(17) 0.0285(17) 0.0185(15) -0.0018(13) 0.0043(13) 0.0012(14)
C35 0.051(2) 0.0236(18) 0.0261(17) -0.0026(14) 0.0121(16) -0.0027(16)
C36 0.057(2) 0.0291(18) 0.0227(16) 0.0045(16) 0.0120(15) 0.0019(19)
C37 0.0322(19) 0.037(2) 0.0209(16) -0.0035(15) 0.0055(14) 0.0001(16)
C38 0.038(2) 0.0300(19) 0.0235(17) -0.0028(14) 0.0051(15) -0.0031(16)
C39 0.041(2) 0.0308(19) 0.0201(17) 0.0043(14) 0.0051(15) -0.0023(16)
C40 0.061(3) 0.045(2) 0.0188(17) -0.0024(17) 0.0034(17) -0.001(2)
N1 0.0287(15) 0.0274(15) 0.0206(13) -0.0015(11) 0.0061(11) 0.0007(12)
N2 0.0265(14) 0.0291(15) 0.0176(12) 0.0004(11) 0.0055(10) 0.0011(12)
N3 0.0274(15) 0.0277(15) 0.0166(13) -0.0002(11) 0.0074(11) 0.0023(12)
N4 0.0254(14) 0.0305(16) 0.0202(13) -0.0003(11) 0.0044(11) 0.0010(12)
Zn 0.02603(18) 0.02794(19) 0.01597(16) -0.00082(15) 0.00505(12) 0.00194(17)

loop_
_atom_type_symbol
_atom_type_description
_atom_type_scat_dispersion_real
_atom_type_scat_dispersion_imag
_atom_type_scat_source
C C 0.0033 0.0016 'International Tables Vol C Tables 4.2.6.8 and 6.1.1.4'
H H 0.0000 0.0000 'International Tables Vol C Tables 4.2.6.8 and 6.1.1.4'
N N 0.0061 0.0033 'International Tables Vol C Tables 4.2.6.8 and 6.1.1.4'
Zn Zn 0.2839 1.4301 'International Tables Vol C Tables 4.2.6.8 and 6.1.1.4'

loop_
_geom_angle_atom_site_label_1
_geom_angle_atom_site_label_2
_geom_angle_atom_site_label_3
_geom_angle
N1 C1 C20 125.3(3)
N1 C1 C2 109.8(3)
C20 C1 C2 124.9(3)
C3 C2 C1 107.0(3)
C3 C2 H2 126.5
C1 C2 H2 126.5
C2 C3 C4 107.2(3)
C2 C3 H3 126.4
C4 C3 H3 126.4
N1 C4 C5 125.3(3)
N1 C4 C3 109.4(3)
C5 C4 C3 125.3(3)
C4 C5 C6 124.8(3)
C4 C5 C21 118.5(3)
C6 C5 C21 116.6(3)
N2 C6 C5 125.9(3)
N2 C6 C7 109.4(3)
C5 C6 C7 124.7(3)
C8 C7 C6 107.5(3)
C8 C7 H7 126.2
C6 C7 H7 126.2
C7 C8 C9 107.1(3)
C7 C8 H8 126.4
C9 C8 H8 126.4
N2 C9 C10 125.9(3)
N2 C9 C8 109.1(3)
C10 C9 C8 124.9(3)
C9 C10 C11 125.3(3)
C9 C10 C28 117.4(3)
C11 C10 C28 117.3(3)
N3 C11 C10 125.7(3)
N3 C11 C12 109.8(3)
C10 C11 C12 124.5(3)
C13 C12 C11 106.7(3)
C13 C12 H12 126.6
C11 C12 H12 126.6
C12 C13 C14 107.8(3)
C12 C13 H13 126.1
C14 C13 H13 126.1
N3 C14 C15 125.7(3)
N3 C14 C13 109.0(3)
C15 C14 C13 125.3(3)
C14 C15 C16 125.1(3)
C14 C15 C34 118.5(3)
C16 C15 C34 116.5(3)
N4 C16 C15 125.6(3)
N4 C16 C17 109.3(3)
C15 C16 C17 125.1(3)
C18 C17 C16 107.5(3)
C18 C17 H17 126.3
C16 C17 H17 126.3
C17 C18 C19 106.9(3)
C17 C18 H18 126.6
C19 C18 H18 126.6
N4 C19 C20 125.1(3)
N4 C19 C18 109.8(3)
C20 C19 C18 125.0(3)
C1 C20 C19 126.7(3)
C1 C20 H20 116.6
C19 C20 H20 116.6
C26 C21 C22 118.5(3)
C26 C21 C5 120.6(3)
C22 C21 C5 120.9(3)
C21 C22 C23 120.6(3)
C21 C22 H22 119.7
C23 C22 H22 119.7
C22 C23 C24 120.9(3)
C22 C23 H23 119.5
C24 C23 H23 119.5
C25 C24 C23 117.6(3)
C25 C24 C27 121.2(4)
C23 C24 C27 121.2(3)
C24 C25 C26 121.6(4)
C24 C25 H25 119.2
C26 C25 H25 119.2
C21 C26 C25 120.7(3)
C21 C26 H26 119.7
C25 C26 H26 119.7
C24 C27 H27A 109.5
C24 C27 H27B 109.5
H27A C27 H27B 109.5
C24 C27 H27C 109.5
H27A C27 H27C 109.5
H27B C27 H27C 109.5
C29 C28 C33 118.9(4)
C29 C28 C10 120.7(4)
C33 C28 C10 120.3(4)
C28 C29 C30 120.0(5)
C28 C29 H29 120.0
C30 C29 H29 120.0
C31 C30 C29 120.5(5)
C31 C30 H30 119.7
C29 C30 H30 119.7
C32 C31 C30 119.7(4)
C32 C31 H31 120.2
C30 C31 H31 120.2
C31 C32 C33 120.8(5)
C31 C32 H32 119.6
C33 C32 H32 119.6
C32 C33 C28 120.0(4)
C32 C33 H33 120.0
C28 C33 H33 120.0
C39 C34 C35 117.9(3)
C39 C34 C15 120.9(3)
C35 C34 C15 121.2(3)
C34 C35 C36 120.8(3)
C34 C35 H35 119.6
C36 C35 H35 119.6
C37 C36 C35 121.4(3)
C37 C36 H36 119.3
C35 C36 H36 119.3
C36 C37 C38 117.8(3)
C36 C37 C40 121.2(3)
C38 C37 C40 120.9(3)
C37 C38 C39 121.4(3)
C37 C38 H38 119.3
C39 C38 H38 119.3
C34 C39 C38 120.6(3)
C34 C39 H39 119.7
C38 C39 H39 119.7
C37 C40 H40A 109.5
C37 C40 H40B 109.5
H40A C40 H40B 109.5
C37 C40 H40C 109.5
H40A C40 H40C 109.5
H40B C40 H40C 109.5
C1 N1 C4 106.6(3)
C1 N1 Zn 125.9(2)
C4 N1 Zn 127.4(2)
C6 N2 C9 106.8(3)
C6 N2 Zn 127.1(2)
C9 N2 Zn 126.0(2)
C11 N3 C14 106.6(3)
C11 N3 Zn 126.4(2)
C14 N3 Zn 126.9(2)
C19 N4 C16 106.6(3)
C19 N4 Zn 126.3(2)
C16 N4 Zn 127.0(2)
N2 Zn N4 179.80(12)
N2 Zn N3 90.49(11)
N4 Zn N3 89.65(11)
N2 Zn N1 89.26(11)
N4 Zn N1 90.60(11)
N3 Zn N1 178.99(12)

loop_
_geom_bond_atom_site_label_1
_geom_bond_atom_site_label_2
_geom_bond_distance
C1 N1 1.374(4)
C1 C20 1.385(5)
C1 C2 1.443(5)
C2 C3 1.355(5)
C2 H2 0.9300
C3 C4 1.448(5)
C3 H3 0.9300
C4 N1 1.378(4)
C4 C5 1.388(5)
C5 C6 1.404(5)
C5 C21 1.502(4)
C6 N2 1.370(4)
C6 C7 1.440(4)
C7 C8 1.351(5)
C7 H7 0.9300
C8 C9 1.444(4)
C8 H8 0.9300
C9 N2 1.380(4)
C9 C10 1.395(4)
C10 C11 1.405(4)
C10 C28 1.504(5)
C11 N3 1.365(4)
C11 C12 1.448(4)
C12 C13 1.346(5)
C12 H12 0.9300
C13 C14 1.439(5)
C13 H13 0.9300
C14 N3 1.383(4)
C14 C15 1.390(5)
C15 C16 1.403(4)
C15 C34 1.501(4)
C16 N4 1.377(4)
C16 C17 1.443(4)
C17 C18 1.347(5)
C17 H17 0.9300
C18 C19 1.446(4)
C18 H18 0.9300
C19 N4 1.367(4)
C19 C20 1.396(5)
C20 H20 0.9300
C21 C26 1.384(5)
C21 C22 1.386(5)
C22 C23 1.390(4)
C22 H22 0.9300
C23 C24 1.396(5)
C23 H23 0.9300
C24 C25 1.380(5)
C24 C27 1.511(5)
C25 C26 1.384(5)
C25 H25 0.9300
C26 H26 0.9300
C27 H27A 0.9600
C27 H27B 0.9600
C27 H27C 0.9600
C28 C29 1.380(6)
C28 C33 1.393(6)
C29 C30 1.390(6)
C29 H29 0.9300
C30 C31 1.374(7)
C30 H30 0.9300
C31 C32 1.360(7)
C31 H31 0.9300
C32 C33 1.384(6)
C32 H32 0.9300
C33 H33 0.9300
C34 C39 1.388(5)
C34 C35 1.391(5)
C35 C36 1.392(5)
C35 H35 0.9300
C36 C37 1.376(5)
C36 H36 0.9300
C37 C38 1.383(5)
C37 C40 1.508(5)
C38 C39 1.396(4)
C38 H38 0.9300
C39 H39 0.9300
C40 H40A 0.9600
C40 H40B 0.9600
C40 H40C 0.9600
N1 Zn 2.039(3)
N2 Zn 2.034(3)
N3 Zn 2.039(3)
N4 Zn 2.035(3)
